data_2240409
loop_
_publ_author_name
'Nagalakshmi, R. A.'
'Suresh, J.'
'Maharani, S.'
'Kumar, R. Ranjith'
'Lakshman, P. L. Nilantha'

_publ_section_title
;
 Crystal structure of
 2-benzylamino-4-<i>p</i>-tolyl-6,7-dihydro-5<i>H</i>-cyclopenta[<i>b</i>]pyridine-3-carbonitrile
;
_journal_coeditor_code SU5061
_journal_issue 2
_journal_name_full 'Acta Crystallographica Section E'
_journal_page_first 192
_journal_page_last 194
_journal_paper_doi 10.1107/S2056989015000572
_journal_volume 71
_journal_year 2015
_chemical_formula_iupac 'C23 H21 N3'
_chemical_formula_moiety 'C23 H21 N3'
_chemical_formula_sum 'C23 H21 N3'
_chemical_formula_weight 339.43
_chemical_name_systematic
2-Benzylamino-4-<i>p</i>-tolyl-6,7-dihydro-5<i>H</i>-cyclopenta[<i>b</i>]pyridine-3-carbonitrile
_space_group_crystal_system monoclinic
_space_group_IT_number 14
_space_group_name_Hall '-P 2ybc'
_space_group_name_H-M_alt 'P 1 21/c 1'
_symmetry_space_group_name_Hall '-P 2ybc'
_symmetry_space_group_name_H-M 'P 1 21/c 1'
_atom_sites_solution_hydrogens geom
_audit_creation_method SHELXL-2014/6
_cell_angle_alpha 90
_cell_angle_beta 94.253(2)
_cell_angle_gamma 90
_cell_formula_units_Z 4
_cell_length_a 8.6826(4)
_cell_length_b 17.7282(9)
_cell_length_c 12.0400(6)
_cell_measurement_reflns_used 2000
_cell_measurement_temperature 293(2)
_cell_measurement_theta_max 31
_cell_measurement_theta_min 2
_cell_volume 1848.18(16)
_computing_cell_refinement
;
SAINT (Bruker, 2004)
;
_computing_data_collection
;
APEX2 (Bruker, 2004)
;
_computing_data_reduction
;
SAINT (Bruker, 2004)
;
_computing_molecular_graphics
;
PLATON (Spek, 2009)
;
_computing_publication_material
;
SHELXL2014 (Sheldrick, 2015) and PLATON (Spek, 2009)
;
_computing_structure_refinement
;
SHELXL2014 (Sheldrick, 2015)
;
_computing_structure_solution
;
SHELXS2013 (Sheldrick, 2008)
;
_diffrn_ambient_temperature 293(2)
_diffrn_measured_fraction_theta_full 1.000
_diffrn_measured_fraction_theta_max 1.000
_diffrn_measurement_device_type 'Bruker Kappa APEXII'
_diffrn_measurement_method '\w and \f'
_diffrn_radiation_type MoK\a
_diffrn_radiation_wavelength 0.71073
_diffrn_reflns_av_R_equivalents 0.0335
_diffrn_reflns_limit_h_max 9
_diffrn_reflns_limit_h_min -10
_diffrn_reflns_limit_k_max 21
_diffrn_reflns_limit_k_min -21
_diffrn_reflns_limit_l_max 14
_diffrn_reflns_limit_l_min -14
_diffrn_reflns_number 29178
_diffrn_reflns_theta_full 25.242
_diffrn_reflns_theta_max 25.498
_diffrn_reflns_theta_min 2.049
_diffrn_standards_decay_% 0
_diffrn_standards_interval_count 0
_diffrn_standards_number 0
_exptl_absorpt_coefficient_mu 0.073
_exptl_absorpt_correction_T_max 0.974
_exptl_absorpt_correction_T_min 0.967
_exptl_absorpt_correction_type multi-scan
_exptl_absorpt_process_details
;
(SADABS; Bruker, 2004)
;
_exptl_crystal_colour colourless
_exptl_crystal_density_diffrn 1.220
_exptl_crystal_description block
_exptl_crystal_F_000 720
_exptl_crystal_size_max 0.21
_exptl_crystal_size_mid 0.19
_exptl_crystal_size_min 0.18
_refine_diff_density_max 0.289
_refine_diff_density_min -0.207
_refine_ls_extinction_coef 0.017(4)
_refine_ls_extinction_expression Fc^*^=kFc[1+0.001xFc^2^\l^3^/sin(2\q)]^-1/4^
_refine_ls_extinction_method
;
SHELXL2014 (Sheldrick, 2015)
;
_refine_ls_goodness_of_fit_ref 1.076
_refine_ls_hydrogen_treatment constr
_refine_ls_matrix_type full
_refine_ls_number_parameters 237
_refine_ls_number_reflns 3452
_refine_ls_number_restraints 1
_refine_ls_restrained_S_all 1.076
_refine_ls_R_factor_all 0.0943
_refine_ls_R_factor_gt 0.0577
_refine_ls_shift/su_max 0.000
_refine_ls_shift/su_mean 0.000
_refine_ls_structure_factor_coef Fsqd
_refine_ls_weighting_details 'w=1/[\s^2^(Fo^2^)+(0.1007P)^2^+0.5115P] where P=(Fo^2^+2Fc^2^)/3'
_refine_ls_weighting_scheme calc
_refine_ls_wR_factor_gt 0.1612
_refine_ls_wR_factor_ref 0.1918
_reflns_number_gt 2262
_reflns_number_total 3452
_reflns_threshold_expression I>2\s(I)
_cod_data_source_file su5061sup1.cif
_cod_data_source_block I
_cod_database_code 2240409
_cod_database_fobs_code 2240409
_shelx_space_group_comment
;
The symmetry employed for this shelxl refinement is uniquely defined
by the following loop, which should always be used as a source of
symmetry information in preference to the above space-group names.
They are only intended as comments.
;
_shelxl_version_number 2014/6

loop_
_space_group_symop_operation_xyz
'x, y, z'
'-x, y+1/2, -z+1/2'
'-x, -y, -z'
'x, -y-1/2, z-1/2'

loop_
_atom_site_type_symbol
_atom_site_label
_atom_site_fract_x
_atom_site_fract_y
_atom_site_fract_z
_atom_site_U_iso_or_equiv
_atom_site_adp_type
_atom_site_calc_flag
_atom_site_occupancy
C C2 0.3577(2) -0.01812(12) 0.13085(17) 0.0430(5) Uani d 1
C C3 0.3439(2) 0.05541(12) 0.08637(17) 0.0442(5) Uani d 1
C C4 0.4663(2) 0.10693(12) 0.09975(17) 0.0440(5) Uani d 1
C C5 0.5989(2) 0.08141(13) 0.15993(17) 0.0485(6) Uani d 1
C C6 0.6012(2) 0.00880(13) 0.20121(18) 0.0484(6) Uani d 1
C C7 0.7526(3) -0.00857(16) 0.2642(2) 0.0644(7) Uani d 1
H H7A 0.7425 -0.0086 0.3439 0.077 Uiso calc 1
H H7B 0.7922 -0.0571 0.2424 0.077 Uiso calc 1
C C8 0.8547(3) 0.05436(17) 0.2313(2) 0.0738(8) Uani d 1
H H8A 0.9171 0.0380 0.1722 0.089 Uiso calc 1
H H8B 0.9231 0.0700 0.2945 0.089 Uiso calc 1
C C9 0.7499(3) 0.11988(16) 0.1912(2) 0.0676(7) Uani d 1
H H9A 0.7397 0.1565 0.2501 0.081 Uiso calc 1
H H9B 0.7892 0.1450 0.1275 0.081 Uiso calc 1
C C21 0.2359(3) -0.14216(13) 0.1612(2) 0.0534(6) Uani d 1
H H21A 0.3410 -0.1584 0.1812 0.064 Uiso calc 1
H H21B 0.1921 -0.1762 0.1042 0.064 Uiso calc 1
C C22 0.1449(3) -0.14823(13) 0.2613(2) 0.0549(6) Uani d 1
C C23 0.0421(3) -0.20537(17) 0.2721(3) 0.0822(9) Uani d 1
H H23 0.0233 -0.2399 0.2145 0.099 Uiso calc 1
C C24 -0.0354(4) -0.2124(2) 0.3698(4) 0.1126(14) Uani d 1
H H24 -0.1048 -0.2517 0.3776 0.135 Uiso calc 1
C C25 -0.0081(5) -0.1610(3) 0.4533(4) 0.1160(14) Uani d 1
H H25 -0.0573 -0.1661 0.5189 0.139 Uiso calc 1
C C26 0.0889(4) -0.1031(3) 0.4417(3) 0.1090(12) Uani d 1
H H26 0.1041 -0.0673 0.4979 0.131 Uiso calc 1
C C27 0.1653(3) -0.0970(2) 0.3468(3) 0.0825(9) Uani d 1
H H27 0.2330 -0.0569 0.3399 0.099 Uiso calc 1
C C31 0.1989(3) 0.07613(12) 0.03276(19) 0.0491(5) Uani d 1
C C41 0.4499(2) 0.18393(12) 0.05337(18) 0.0463(5) Uani d 1
C C42 0.4905(3) 0.24647(14) 0.1181(2) 0.0582(6) Uani d 1
H H42 0.5339 0.2396 0.1904 0.070 Uiso calc 1
C C43 0.4680(3) 0.31822(14) 0.0777(2) 0.0665(7) Uani d 1
H H43 0.4938 0.3591 0.1237 0.080 Uiso calc 1
C C44 0.4076(3) 0.33109(14) -0.0303(2) 0.0607(7) Uani d 1
C C45 0.3693(3) 0.26900(14) -0.0952(2) 0.0579(6) Uani d 1
H H45 0.3290 0.2760 -0.1682 0.069 Uiso calc 1
C C46 0.3891(3) 0.19646(13) -0.05444(19) 0.0507(6) Uani d 1
H H46 0.3613 0.1556 -0.1001 0.061 Uiso calc 1
C C47 0.3824(4) 0.40937(16) -0.0747(3) 0.0918(10) Uani d 1
H H47A 0.3738 0.4080 -0.1546 0.138 Uiso calc 1
H H47B 0.4681 0.4407 -0.0493 0.138 Uiso calc 1
H H47C 0.2890 0.4296 -0.0485 0.138 Uiso calc 1
N N1 0.4863(2) -0.04087(10) 0.19013(15) 0.0480(5) Uani d 1
N N2 0.0782(2) 0.08761(13) -0.0074(2) 0.0701(6) Uani d 1
N N3 0.2394(2) -0.06733(10) 0.11551(16) 0.0546(5) Uani d 1
H H3 0.1593 -0.0527 0.0750 0.066 Uiso calc 1

loop_
_atom_site_aniso_label
_atom_site_aniso_U_11
_atom_site_aniso_U_22
_atom_site_aniso_U_33
_atom_site_aniso_U_12
_atom_site_aniso_U_13
_atom_site_aniso_U_23
C2 0.0386(11) 0.0454(12) 0.0450(12) -0.0015(9) 0.0021(9) -0.0008(9)
C3 0.0394(10) 0.0474(12) 0.0457(11) -0.0040(9) 0.0021(8) -0.0005(9)
C4 0.0408(11) 0.0484(12) 0.0429(11) -0.0043(9) 0.0029(9) -0.0027(9)
C5 0.0390(12) 0.0574(14) 0.0487(12) -0.0073(10) 0.0004(9) -0.0039(10)
C6 0.0396(11) 0.0586(14) 0.0466(12) 0.0012(10) 0.0000(9) -0.0032(10)
C7 0.0475(13) 0.0766(17) 0.0669(16) 0.0002(12) -0.0104(11) 0.0000(13)
C8 0.0439(14) 0.099(2) 0.0761(18) -0.0074(14) -0.0084(12) 0.0033(15)
C9 0.0488(14) 0.0777(18) 0.0745(17) -0.0163(13) -0.0067(12) -0.0030(13)
C21 0.0517(13) 0.0445(13) 0.0634(14) -0.0034(10) 0.0008(11) 0.0024(10)
C22 0.0408(12) 0.0492(13) 0.0740(15) 0.0024(10) -0.0011(11) 0.0106(12)
C23 0.0639(17) 0.0627(18) 0.121(3) -0.0079(14) 0.0139(17) 0.0197(17)
C24 0.075(2) 0.098(3) 0.169(4) -0.008(2) 0.039(3) 0.050(3)
C25 0.088(3) 0.158(4) 0.106(3) 0.013(3) 0.031(2) 0.036(3)
C26 0.090(2) 0.155(4) 0.086(2) -0.005(3) 0.0237(19) -0.010(2)
C27 0.0696(18) 0.099(2) 0.080(2) -0.0108(16) 0.0145(15) -0.0080(17)
C31 0.0422(11) 0.0453(12) 0.0592(13) -0.0070(9) -0.0006(9) 0.0041(10)
C41 0.0402(11) 0.0480(13) 0.0514(12) -0.0070(10) 0.0076(9) -0.0033(10)
C42 0.0614(15) 0.0544(15) 0.0585(14) -0.0130(12) 0.0016(11) -0.0057(11)
C43 0.0762(17) 0.0521(15) 0.0720(17) -0.0152(13) 0.0109(14) -0.0111(12)
C44 0.0662(16) 0.0472(14) 0.0708(16) -0.0058(12) 0.0201(13) 0.0017(11)
C45 0.0647(15) 0.0572(15) 0.0528(13) 0.0004(12) 0.0119(11) 0.0033(11)
C46 0.0516(13) 0.0492(13) 0.0517(13) -0.0041(10) 0.0064(10) -0.0045(10)
C47 0.128(3) 0.0530(17) 0.098(2) -0.0051(17) 0.030(2) 0.0105(15)
N1 0.0421(10) 0.0507(11) 0.0507(10) 0.0011(8) -0.0007(8) 0.0014(8)
N2 0.0472(12) 0.0668(15) 0.0941(17) -0.0074(10) -0.0100(11) 0.0156(12)
N3 0.0435(10) 0.0502(11) 0.0685(12) -0.0082(9) -0.0078(9) 0.0129(9)

loop_
_atom_type_symbol
_atom_type_description
_atom_type_scat_dispersion_real
_atom_type_scat_dispersion_imag
_atom_type_scat_source
C C 0.0033 0.0016 'International Tables Vol C Tables 4.2.6.8 and 6.1.1.4'
H H 0.0000 0.0000 'International Tables Vol C Tables 4.2.6.8 and 6.1.1.4'
N N 0.0061 0.0033 'International Tables Vol C Tables 4.2.6.8 and 6.1.1.4'

loop_
_geom_angle_atom_site_label_1
_geom_angle_atom_site_label_2
_geom_angle_atom_site_label_3
_geom_angle
N1 C2 N3 118.24(19)
N1 C2 C3 121.54(18)
N3 C2 C3 120.22(18)
C4 C3 C2 121.10(19)
C4 C3 C31 121.52(19)
C2 C3 C31 117.30(18)
C5 C4 C3 116.08(19)
C5 C4 C41 123.40(19)
C3 C4 C41 120.50(18)
C6 C5 C4 118.73(19)
C6 C5 C9 110.2(2)
C4 C5 C9 131.1(2)
N1 C6 C5 126.2(2)
N1 C6 C7 122.5(2)
C5 C6 C7 111.3(2)
C8 C7 C6 103.1(2)
C8 C7 H7A 111.1
C6 C7 H7A 111.1
C8 C7 H7B 111.1
C6 C7 H7B 111.1
H7A C7 H7B 109.1
C7 C8 C9 107.4(2)
C7 C8 H8A 110.2
C9 C8 H8A 110.2
C7 C8 H8B 110.2
C9 C8 H8B 110.2
H8A C8 H8B 108.5
C5 C9 C8 102.8(2)
C5 C9 H9A 111.2
C8 C9 H9A 111.2
C5 C9 H9B 111.2
C8 C9 H9B 111.2
H9A C9 H9B 109.1
N3 C21 C22 113.74(19)
N3 C21 H21A 108.8
C22 C21 H21A 108.8
N3 C21 H21B 108.8
C22 C21 H21B 108.8
H21A C21 H21B 107.7
C23 C22 C27 117.9(3)
C23 C22 C21 121.4(3)
C27 C22 C21 120.7(2)
C22 C23 C24 120.3(3)
C22 C23 H23 119.9
C24 C23 H23 119.9
C25 C24 C23 119.3(3)
C25 C24 H24 120.3
C23 C24 H24 120.3
C26 C25 C24 120.7(4)
C26 C25 H25 119.7
C24 C25 H25 119.7
C25 C26 C27 119.7(4)
C25 C26 H26 120.2
C27 C26 H26 120.2
C26 C27 C22 122.0(3)
C26 C27 H27 119.0
C22 C27 H27 119.0
N2 C31 C3 174.7(2)
C46 C41 C42 117.6(2)
C46 C41 C4 121.51(19)
C42 C41 C4 120.9(2)
C43 C42 C41 121.3(2)
C43 C42 H42 119.4
C41 C42 H42 119.4
C42 C43 C44 121.4(2)
C42 C43 H43 119.3
C44 C43 H43 119.3
C45 C44 C43 117.4(2)
C45 C44 C47 121.1(3)
C43 C44 C47 121.5(2)
C44 C45 C46 121.6(2)
C44 C45 H45 119.2
C46 C45 H45 119.2
C41 C46 C45 120.8(2)
C41 C46 H46 119.6
C45 C46 H46 119.6
C44 C47 H47A 109.5
C44 C47 H47B 109.5
H47A C47 H47B 109.5
C44 C47 H47C 109.5
H47A C47 H47C 109.5
H47B C47 H47C 109.5
C6 N1 C2 116.30(19)
C2 N3 C21 125.59(19)
C2 N3 H3 117.2
C21 N3 H3 117.2

loop_
_geom_bond_atom_site_label_1
_geom_bond_atom_site_label_2
_geom_bond_distance
C2 N1 1.342(3)
C2 N3 1.349(3)
C2 C3 1.411(3)
C3 C4 1.401(3)
C3 C31 1.420(3)
C4 C5 1.390(3)
C4 C41 1.478(3)
C5 C6 1.380(3)
C5 C9 1.501(3)
C6 N1 1.330(3)
C6 C7 1.499(3)
C7 C8 1.496(4)
C7 H7A 0.9700
C7 H7B 0.9700
C8 C9 1.531(4)
C8 H8A 0.9700
C8 H8B 0.9700
C9 H9A 0.9700
C9 H9B 0.9700
C21 N3 1.437(3)
C21 C22 1.494(3)
C21 H21A 0.9700
C21 H21B 0.9700
C22 C23 1.363(4)
C22 C27 1.374(4)
C23 C24 1.404(5)
C23 H23 0.9300
C24 C25 1.365(6)
C24 H24 0.9300
C25 C26 1.341(6)
C25 H25 0.9300
C26 C27 1.368(4)
C26 H26 0.9300
C27 H27 0.9300
C31 N2 1.140(3)
C41 C46 1.382(3)
C41 C42 1.386(3)
C42 C43 1.371(4)
C42 H42 0.9300
C43 C44 1.384(4)
C43 H43 0.9300
C44 C45 1.376(3)
C44 C47 1.497(4)
C45 C46 1.382(3)
C45 H45 0.9300
C46 H46 0.9300
C47 H47A 0.9600
C47 H47B 0.9600
C47 H47C 0.9600
N3 H3 0.8600

loop_
_geom_hbond_atom_site_label_D
_geom_hbond_atom_site_label_H
_geom_hbond_atom_site_label_A
_geom_hbond_site_symmetry_A
_geom_hbond_distance_DH
_geom_hbond_distance_HA
_geom_hbond_distance_DA
_geom_hbond_angle_DHA
N3 H3 N2 3 0.86 2.25 2.982(3) 144
C47 H47A Cg1 4_554 0.96 2.84 3.681(4) 147

loop_
_geom_torsion_atom_site_label_1
_geom_torsion_atom_site_label_2
_geom_torsion_atom_site_label_3
_geom_torsion_atom_site_label_4
_geom_torsion
N1 C2 C3 C4 1.9(3)
N3 C2 C3 C4 -178.91(19)
N1 C2 C3 C31 -174.95(19)
N3 C2 C3 C31 4.2(3)
C2 C3 C4 C5 -0.8(3)
C31 C3 C4 C5 175.9(2)
C2 C3 C4 C41 -179.58(18)
C31 C3 C4 C41 -2.9(3)
C3 C4 C5 C6 0.1(3)
C41 C4 C5 C6 178.90(19)
C3 C4 C5 C9 -179.6(2)
C41 C4 C5 C9 -0.9(4)
C4 C5 C6 N1 -0.6(3)
C9 C5 C6 N1 179.2(2)
C4 C5 C6 C7 -179.6(2)
C9 C5 C6 C7 0.2(3)
N1 C6 C7 C8 166.9(2)
C5 C6 C7 C8 -14.1(3)
C6 C7 C8 C9 22.1(3)
C6 C5 C9 C8 13.4(3)
C4 C5 C9 C8 -166.8(2)
C7 C8 C9 C5 -22.0(3)
N3 C21 C22 C23 134.3(2)
N3 C21 C22 C27 -47.2(3)
C27 C22 C23 C24 -2.2(4)
C21 C22 C23 C24 176.3(3)
C22 C23 C24 C25 0.7(5)
C23 C24 C25 C26 1.6(6)
C24 C25 C26 C27 -2.2(6)
C25 C26 C27 C22 0.6(6)
C23 C22 C27 C26 1.6(4)
C21 C22 C27 C26 -176.9(3)
C5 C4 C41 C46 134.4(2)
C3 C4 C41 C46 -46.9(3)
C5 C4 C41 C42 -47.7(3)
C3 C4 C41 C42 131.0(2)
C46 C41 C42 C43 1.5(3)
C4 C41 C42 C43 -176.5(2)
C41 C42 C43 C44 -1.7(4)
C42 C43 C44 C45 0.8(4)
C42 C43 C44 C47 179.8(3)
C43 C44 C45 C46 0.4(4)
C47 C44 C45 C46 -178.7(2)
C42 C41 C46 C45 -0.4(3)
C4 C41 C46 C45 177.59(19)
C44 C45 C46 C41 -0.6(4)
C5 C6 N1 C2 1.6(3)
C7 C6 N1 C2 -179.4(2)
N3 C2 N1 C6 178.59(19)
C3 C2 N1 C6 -2.2(3)
N1 C2 N3 C21 2.6(3)
C3 C2 N3 C21 -176.6(2)
C22 C21 N3 C2 101.2(3)
